data_4079176
loop_
_publ_author_name
'Tanabe, Makoto'
'Yumoto, Ryouhei'
'Osakada, Kohtaro'
'Sanji, Takanobu'
'Tanaka, Masato'

_publ_section_title
;
 Preparation and Properties of Perarylated 3,4-Disila-1,5-hexadienes. A
 Fluorescent Disilane Accommodated in the Crystal Lattice
;
_journal_issue 19
_journal_name_full Organometallics
_journal_page_first 6787
_journal_paper_doi 10.1021/om300551t
_journal_volume 31
_journal_year 2012
_chemical_formula_moiety 'C64 H60 Cl2 O4 Si2'
_chemical_formula_sum 'C64 H60 Cl2 O4 Si2'
_chemical_formula_weight 1020.25
_space_group_IT_number 2
_symmetry_cell_setting triclinic
_symmetry_Int_Tables_number 2
_symmetry_space_group_name_Hall '-P 1'
_symmetry_space_group_name_H-M 'P -1'
_atom_sites_solution_hydrogens geom
_atom_sites_solution_primary direct
_atom_sites_solution_secondary difmap
_cell_angle_alpha 73.875(8)
_cell_angle_beta 72.862(7)
_cell_angle_gamma 81.530(9)
_cell_formula_units_Z 2
_cell_length_a 10.554(2)
_cell_length_b 16.239(3)
_cell_length_c 17.145(3)
_cell_measurement_reflns_used 7502
_cell_measurement_temperature 113
_cell_measurement_theta_max 27.48
_cell_measurement_theta_min 3.05
_cell_volume 2690.6(9)
_computing_cell_refinement CrystalClear
_computing_data_collection 'CrystalClear (Rigaku/MSC Inc., 2006)'
_computing_data_reduction CrystalClear
_computing_molecular_graphics 'CrystalStructure 4.0'
_computing_publication_material 'CrystalStructure 4.0 (Rigaku, 2010)'
_computing_structure_refinement 'SHELXL97 (Sheldrick, 2008)'
_computing_structure_solution 'SHELXS97 (Sheldrick, 2008)'
_diffrn_ambient_temperature 113
_diffrn_detector_area_resol_mean 7.314
_diffrn_measured_fraction_theta_full 0.958
_diffrn_measured_fraction_theta_max 0.958
_diffrn_measurement_device_type 'Rigaku Saturn70'
_diffrn_measurement_method \w
_diffrn_radiation_type 'Mo K\a'
_diffrn_radiation_wavelength 0.71070
_diffrn_reflns_av_R_equivalents 0.0591
_diffrn_reflns_limit_h_max 13
_diffrn_reflns_limit_h_min -13
_diffrn_reflns_limit_k_max 21
_diffrn_reflns_limit_k_min -17
_diffrn_reflns_limit_l_max 22
_diffrn_reflns_limit_l_min -19
_diffrn_reflns_number 22014
_diffrn_reflns_theta_full 27.48
_diffrn_reflns_theta_max 27.48
_diffrn_standards_number 0
_exptl_absorpt_coefficient_mu 0.214
_exptl_absorpt_correction_T_max 0.971
_exptl_absorpt_correction_T_min 0.569
_exptl_absorpt_correction_type multi-scan
_exptl_absorpt_process_details 'REQAB (Rigaku, 1998)'
_exptl_crystal_colour colorless
_exptl_crystal_density_diffrn 1.259
_exptl_crystal_density_method 'not measured'
_exptl_crystal_description prism
_exptl_crystal_F_000 1076.00
_exptl_crystal_size_max 0.370
_exptl_crystal_size_mid 0.150
_exptl_crystal_size_min 0.140
_refine_diff_density_max 2.510
_refine_diff_density_min -0.620
_refine_ls_extinction_method none
_refine_ls_goodness_of_fit_ref 1.249
_refine_ls_hydrogen_treatment constr
_refine_ls_number_parameters 653
_refine_ls_number_reflns 11822
_refine_ls_number_restraints 119
_refine_ls_R_factor_all 0.1211
_refine_ls_R_factor_gt 0.0835
_refine_ls_shift/su_max 0.002
_refine_ls_structure_factor_coef Fsqd
_refine_ls_weighting_details 'w = 1/[\s^2^(Fo^2^)+(0.0900P)^2^+0.0000P] where P=(Fo^2^+2Fc^2^)/3'
_refine_ls_weighting_scheme calc
_refine_ls_wR_factor_gt 0.2272
_refine_ls_wR_factor_ref 0.2517
_reflns_number_gt 5674
_reflns_number_total 11822
_reflns_threshold_expression F^2^>2.0\s(F^2^)
_cod_data_source_file om300551t_si_001.cif
_cod_data_source_block compound4b
_cod_original_cell_volume 2690.5(9)
_cod_database_code 4079176

loop_
_symmetry_equiv_pos_site_id
_symmetry_equiv_pos_as_xyz
1 +X,+Y,+Z
2 -X,-Y,-Z

loop_
_atom_site_label
_atom_site_type_symbol
_atom_site_fract_x
_atom_site_fract_y
_atom_site_fract_z
_atom_site_U_iso_or_equiv
_atom_site_adp_type
_atom_site_occupancy
_atom_site_symmetry_multiplicity
_atom_site_calc_flag
_atom_site_refinement_flags
Cl1 Cl 0.78069(16) 0.38906(9) 0.09368(9) 0.0642(5) Uani 1.0 2 d .
Cl2 Cl 0.7316(3) 0.49389(12) -0.06125(10) 0.1073(9) Uani 1.0 2 d .
Si1 Si 0.09200(10) 0.46289(7) 0.46166(6) 0.0207(3) Uani 1.0 2 d .
Si2 Si 0.11151(11) -0.02873(7) -0.01880(7) 0.0253(3) Uani 1.0 2 d .
O1 O 0.3597(4) 0.7514(2) 0.5779(2) 0.0416(8) Uani 1.0 2 d .
O2 O 0.8135(3) 0.64256(19) 0.12986(17) 0.0309(7) Uani 1.0 2 d .
O3 O 0.6901(3) 0.1151(2) -0.29659(18) 0.0408(9) Uani 1.0 2 d .
O4 O 0.4450(4) 0.3116(2) 0.1418(2) 0.0435(9) Uani 1.0 2 d .
C1 C 0.2394(4) 0.5320(3) 0.4078(3) 0.0208(9) Uani 1.0 2 d .
C2 C 0.3152(4) 0.5249(3) 0.3309(3) 0.0209(8) Uani 1.0 2 d .
C3 C 0.2702(4) 0.5877(3) 0.4545(3) 0.0222(9) Uani 1.0 2 d .
C4 C 0.2758(4) 0.6762(3) 0.4204(3) 0.0255(9) Uani 1.0 2 d .
C5 C 0.3047(4) 0.7295(3) 0.4636(3) 0.0277(10) Uani 1.0 2 d .
C6 C 0.3313(4) 0.6937(3) 0.5409(3) 0.0305(10) Uani 1.0 2 d .
C7 C 0.3276(4) 0.6061(3) 0.5761(3) 0.0306(10) Uani 1.0 2 d .
C8 C 0.2959(4) 0.5540(3) 0.5338(3) 0.0268(9) Uani 1.0 2 d .
C9 C 0.4073(6) 0.7154(4) 0.6508(4) 0.0552(15) Uani 1.0 2 d .
C10 C 0.4433(4) 0.5598(3) 0.2798(3) 0.0207(8) Uani 1.0 2 d .
C11 C 0.4816(4) 0.5626(3) 0.1943(3) 0.0247(9) Uani 1.0 2 d .
C12 C 0.6031(4) 0.5899(3) 0.1418(3) 0.0248(9) Uani 1.0 2 d .
C13 C 0.6910(4) 0.6153(3) 0.1750(3) 0.0223(9) Uani 1.0 2 d .
C14 C 0.6562(4) 0.6133(3) 0.2606(3) 0.0266(9) Uani 1.0 2 d .
C15 C 0.5342(4) 0.5857(3) 0.3121(3) 0.0256(9) Uani 1.0 2 d .
C16 C 0.8598(5) 0.6366(3) 0.0438(3) 0.0337(11) Uani 1.0 2 d .
C17 C 0.1482(4) 0.3649(3) 0.5366(3) 0.0224(9) Uani 1.0 2 d .
C18 C 0.2826(4) 0.3373(3) 0.5257(3) 0.0312(10) Uani 1.0 2 d .
C19 C 0.3239(5) 0.2638(3) 0.5794(3) 0.0356(11) Uani 1.0 2 d .
C20 C 0.2320(5) 0.2152(3) 0.6437(3) 0.0316(10) Uani 1.0 2 d .
C21 C 0.0979(5) 0.2410(3) 0.6565(3) 0.0282(10) Uani 1.0 2 d .
C22 C 0.0568(4) 0.3149(3) 0.6039(3) 0.0272(9) Uani 1.0 2 d .
C23 C 0.0427(4) 0.4271(3) 0.3800(3) 0.0238(9) Uani 1.0 2 d .
C24 C 0.0320(4) 0.3402(3) 0.3868(3) 0.0297(10) Uani 1.0 2 d .
C25 C -0.0070(5) 0.3134(3) 0.3276(3) 0.0363(11) Uani 1.0 2 d .
C26 C -0.0357(5) 0.3737(4) 0.2589(3) 0.0396(12) Uani 1.0 2 d .
C27 C -0.0260(5) 0.4605(3) 0.2502(3) 0.0353(11) Uani 1.0 2 d .
C28 C 0.0116(4) 0.4866(3) 0.3095(3) 0.0278(10) Uani 1.0 2 d .
C29 C 0.2248(4) 0.0548(3) -0.0267(3) 0.0290(10) Uani 1.0 2 d .
C30 C 0.1932(4) 0.0930(3) 0.0384(3) 0.0262(9) Uani 1.0 2 d .
C31 C 0.3450(4) 0.0706(3) -0.0993(3) 0.0238(9) Uani 1.0 2 d .
C32 C 0.4457(5) 0.0062(3) -0.1074(3) 0.0364(11) Uani 1.0 2 d .
C33 C 0.5627(5) 0.0182(3) -0.1716(3) 0.0369(11) Uani 1.0 2 d .
C34 C 0.5777(4) 0.0956(3) -0.2321(3) 0.0300(10) Uani 1.0 2 d .
C35 C 0.4755(5) 0.1595(3) -0.2279(3) 0.0319(11) Uani 1.0 2 d .
C36 C 0.3596(5) 0.1475(3) -0.1624(3) 0.0311(10) Uani 1.0 2 d .
C37 C 0.8034(5) 0.0561(4) -0.2948(4) 0.0522(15) Uani 1.0 2 d .
C38 C 0.2613(4) 0.1525(3) 0.0599(3) 0.0232(9) Uani 1.0 2 d .
C39 C 0.3871(4) 0.1815(3) 0.0163(3) 0.0258(9) Uani 1.0 2 d .
C40 C 0.4452(5) 0.2344(3) 0.0452(3) 0.0296(10) Uani 1.0 2 d .
C41 C 0.3786(5) 0.2597(3) 0.1185(3) 0.0308(10) Uani 1.0 2 d .
C42 C 0.2539(5) 0.2333(3) 0.1626(3) 0.0328(10) Uani 1.0 2 d .
C43 C 0.1959(5) 0.1800(3) 0.1334(3) 0.0295(10) Uani 1.0 2 d .
C44 C 0.3787(6) 0.3382(4) 0.2173(3) 0.0526(15) Uani 1.0 2 d .
C45 C 0.1457(4) -0.0552(3) -0.1231(3) 0.0284(10) Uani 1.0 2 d .
C46 C 0.1847(6) -0.1380(4) -0.1325(4) 0.0563(16) Uani 1.0 2 d .
C47 C 0.2006(7) -0.1575(4) -0.2089(4) 0.069(2) Uani 1.0 2 d .
C48 C 0.1813(7) -0.0971(4) -0.2767(3) 0.0559(17) Uani 1.0 2 d .
C49 C 0.1426(5) -0.0153(4) -0.2701(3) 0.0441(13) Uani 1.0 2 d .
C50 C 0.1248(5) 0.0055(3) -0.1942(3) 0.0350(11) Uani 1.0 2 d .
C51 C 0.1377(4) -0.1314(3) 0.0625(3) 0.0265(9) Uani 1.0 2 d .
C52 C 0.0532(5) -0.1993(3) 0.0863(3) 0.0326(10) Uani 1.0 2 d .
C53 C 0.0779(5) -0.2771(3) 0.1411(3) 0.0301(10) Uani 1.0 2 d .
C54 C 0.1870(5) -0.2881(3) 0.1731(3) 0.0312(10) Uani 1.0 2 d .
C55 C 0.2681(5) -0.2218(3) 0.1517(3) 0.0322(10) Uani 1.0 2 d .
C56 C 0.2435(5) -0.1457(3) 0.0981(3) 0.0328(11) Uani 1.0 2 d .
C57 C 0.7049(7) 0.3992(4) 0.0126(4) 0.0601(17) Uani 1.0 2 d .
C58 C 0.3674(17) 0.0128(13) 0.4331(10) 0.461(15) Uani 1.0 2 d .
C59 C 0.342(2) 0.1031(11) 0.4029(12) 0.405(11) Uani 1.0 2 d .
C60 C 0.197(3) 0.1202(13) 0.4372(12) 0.383(11) Uani 1.0 2 d .
C61 C 0.0892(18) 0.0785(10) 0.4883(6) 0.284(9) Uani 1.0 2 d .
C62 C 0.1254(13) -0.0217(9) 0.5098(5) 0.231(7) Uani 1.0 2 d .
C63 C 0.2624(14) -0.0370(10) 0.4883(10) 0.271(8) Uani 1.0 2 d .
C64 C 0.5017(15) -0.0237(14) 0.4087(13) 0.350(12) Uani 1.0 2 d .
H1 H 0.2799 0.4917 0.3056 0.0251 Uiso 1.0 2 calc R
H2 H 0.2596 0.7007 0.3668 0.0306 Uiso 1.0 2 calc R
H3 H 0.3061 0.7897 0.4400 0.0333 Uiso 1.0 2 calc R
H4 H 0.3468 0.5818 0.6290 0.0367 Uiso 1.0 2 calc R
H5 H 0.2913 0.4941 0.5590 0.0321 Uiso 1.0 2 calc R
H6 H 0.4832 0.6741 0.6380 0.0662 Uiso 1.0 2 calc R
H7 H 0.3362 0.6861 0.6969 0.0662 Uiso 1.0 2 calc R
H8 H 0.4351 0.7613 0.6677 0.0662 Uiso 1.0 2 calc R
H9 H 0.4220 0.5451 0.1709 0.0297 Uiso 1.0 2 calc R
H10 H 0.6258 0.5912 0.0836 0.0298 Uiso 1.0 2 calc R
H11 H 0.7163 0.6309 0.2835 0.0319 Uiso 1.0 2 calc R
H12 H 0.5117 0.5844 0.3703 0.0307 Uiso 1.0 2 calc R
H13 H 0.7982 0.6710 0.0121 0.0405 Uiso 1.0 2 calc R
H14 H 0.8643 0.5765 0.0419 0.0405 Uiso 1.0 2 calc R
H15 H 0.9483 0.6584 0.0186 0.0405 Uiso 1.0 2 calc R
H16 H 0.3471 0.3694 0.4807 0.0374 Uiso 1.0 2 calc R
H17 H 0.4160 0.2471 0.5716 0.0428 Uiso 1.0 2 calc R
H18 H 0.2604 0.1641 0.6792 0.0379 Uiso 1.0 2 calc R
H19 H 0.0342 0.2081 0.7015 0.0338 Uiso 1.0 2 calc R
H20 H -0.0353 0.3321 0.6134 0.0326 Uiso 1.0 2 calc R
H21 H 0.0520 0.2983 0.4335 0.0356 Uiso 1.0 2 calc R
H22 H -0.0139 0.2541 0.3342 0.0435 Uiso 1.0 2 calc R
H23 H -0.0619 0.3559 0.2179 0.0476 Uiso 1.0 2 calc R
H24 H -0.0453 0.5021 0.2031 0.0423 Uiso 1.0 2 calc R
H25 H 0.0168 0.5462 0.3027 0.0333 Uiso 1.0 2 calc R
H26 H 0.1104 0.0782 0.0779 0.0314 Uiso 1.0 2 calc R
H27 H 0.4345 -0.0480 -0.0676 0.0436 Uiso 1.0 2 calc R
H28 H 0.6320 -0.0264 -0.1741 0.0442 Uiso 1.0 2 calc R
H29 H 0.4846 0.2121 -0.2702 0.0383 Uiso 1.0 2 calc R
H30 H 0.2898 0.1917 -0.1605 0.0374 Uiso 1.0 2 calc R
H31 H 0.7868 0.0027 -0.3049 0.0626 Uiso 1.0 2 calc R
H32 H 0.8211 0.0439 -0.2395 0.0626 Uiso 1.0 2 calc R
H33 H 0.8806 0.0811 -0.3387 0.0626 Uiso 1.0 2 calc R
H34 H 0.4339 0.1647 -0.0340 0.0309 Uiso 1.0 2 calc R
H35 H 0.5310 0.2533 0.0146 0.0355 Uiso 1.0 2 calc R
H36 H 0.2076 0.2511 0.2125 0.0394 Uiso 1.0 2 calc R
H37 H 0.1096 0.1619 0.1641 0.0354 Uiso 1.0 2 calc R
H38 H 0.3530 0.2876 0.2639 0.0631 Uiso 1.0 2 calc R
H39 H 0.2991 0.3754 0.2095 0.0631 Uiso 1.0 2 calc R
H40 H 0.4386 0.3700 0.2305 0.0631 Uiso 1.0 2 calc R
H41 H 0.2007 -0.1820 -0.0861 0.0676 Uiso 1.0 2 calc R
H42 H 0.2259 -0.2150 -0.2132 0.0834 Uiso 1.0 2 calc R
H43 H 0.1947 -0.1115 -0.3287 0.0670 Uiso 1.0 2 calc R
H44 H 0.1276 0.0278 -0.3175 0.0530 Uiso 1.0 2 calc R
H45 H 0.0974 0.0630 -0.1906 0.0420 Uiso 1.0 2 calc R
H46 H -0.0217 -0.1917 0.0644 0.0391 Uiso 1.0 2 calc R
H47 H 0.0205 -0.3221 0.1565 0.0361 Uiso 1.0 2 calc R
H48 H 0.2058 -0.3413 0.2097 0.0375 Uiso 1.0 2 calc R
H49 H 0.3419 -0.2292 0.1745 0.0386 Uiso 1.0 2 calc R
H50 H 0.3009 -0.1009 0.0846 0.0393 Uiso 1.0 2 calc R
H51 H 0.7399 0.3513 -0.0149 0.0721 Uiso 1.0 2 calc R
H52 H 0.6080 0.3947 0.0373 0.0721 Uiso 1.0 2 calc R

loop_
_atom_site_aniso_label
_atom_site_aniso_U_11
_atom_site_aniso_U_22
_atom_site_aniso_U_33
_atom_site_aniso_U_12
_atom_site_aniso_U_13
_atom_site_aniso_U_23
Cl1 0.0763(11) 0.0519(9) 0.0563(9) 0.0068(8) -0.0216(8) -0.0024(7)
Cl2 0.212(3) 0.0745(12) 0.0602(11) -0.0480(15) -0.0761(14) 0.0059(9)
Si1 0.0172(6) 0.0219(6) 0.0184(6) -0.0035(5) -0.0032(5) 0.0021(5)
Si2 0.0246(6) 0.0229(6) 0.0272(7) -0.0008(5) -0.0080(5) -0.0035(5)
O1 0.0412(19) 0.049(2) 0.0442(19) -0.0063(16) -0.0151(16) -0.0211(16)
O2 0.0212(15) 0.0421(18) 0.0263(16) -0.0113(13) 0.0022(13) -0.0079(14)
O3 0.0257(16) 0.055(2) 0.0279(17) -0.0040(15) -0.0003(14) 0.0060(15)
O4 0.049(2) 0.045(2) 0.046(2) -0.0134(17) -0.0125(17) -0.0217(16)
C1 0.0191(19) 0.022(2) 0.017(2) -0.0025(16) -0.0057(16) 0.0033(15)
C2 0.0198(19) 0.0177(19) 0.021(2) -0.0023(15) -0.0053(16) 0.0024(15)
C3 0.0138(18) 0.030(3) 0.018(2) -0.0050(16) -0.0005(16) -0.0007(16)
C4 0.0185(19) 0.033(3) 0.019(2) -0.0014(17) -0.0034(16) 0.0008(17)
C5 0.025(2) 0.027(3) 0.025(3) -0.0052(18) -0.0018(18) -0.0006(17)
C6 0.022(2) 0.041(3) 0.031(3) -0.0072(19) -0.0002(19) -0.017(2)
C7 0.026(3) 0.043(3) 0.020(2) 0.000(2) -0.0065(18) -0.0046(19)
C8 0.026(3) 0.032(3) 0.019(2) -0.0063(18) -0.0047(17) 0.0002(17)
C9 0.048(4) 0.083(5) 0.047(4) 0.002(3) -0.018(3) -0.033(3)
C10 0.0164(19) 0.0185(19) 0.023(2) -0.0024(15) -0.0037(16) 0.0009(16)
C11 0.022(2) 0.028(3) 0.026(3) -0.0061(17) -0.0080(17) -0.0046(17)
C12 0.023(2) 0.027(2) 0.020(2) -0.0022(17) -0.0010(17) -0.0017(17)
C13 0.0192(19) 0.021(2) 0.024(2) -0.0012(16) -0.0041(17) -0.0025(16)
C14 0.0179(19) 0.034(3) 0.029(3) -0.0040(17) -0.0065(18) -0.0071(18)
C15 0.020(2) 0.035(3) 0.021(2) -0.0006(17) -0.0066(17) -0.0047(17)
C16 0.028(3) 0.042(3) 0.026(3) -0.008(2) 0.0020(19) -0.008(2)
C17 0.0198(19) 0.023(2) 0.021(2) -0.0026(16) -0.0047(16) -0.0011(16)
C18 0.019(2) 0.029(3) 0.036(3) -0.0013(17) -0.0040(19) 0.0025(19)
C19 0.024(3) 0.030(3) 0.042(3) 0.0019(19) -0.008(2) 0.005(2)
C20 0.033(3) 0.025(3) 0.032(3) 0.0005(18) -0.012(2) 0.0045(18)
C21 0.031(3) 0.025(3) 0.020(2) -0.0052(18) -0.0035(18) 0.0057(17)
C22 0.020(2) 0.028(3) 0.028(3) -0.0013(17) -0.0056(17) 0.0006(18)
C23 0.0164(19) 0.029(3) 0.020(2) -0.0076(17) 0.0021(16) -0.0014(17)
C24 0.029(3) 0.030(3) 0.026(3) -0.0060(19) -0.0044(19) -0.0018(18)
C25 0.035(3) 0.036(3) 0.039(3) -0.009(2) -0.007(2) -0.011(2)
C26 0.031(3) 0.060(4) 0.035(3) -0.005(3) -0.010(2) -0.021(3)
C27 0.031(3) 0.047(3) 0.024(3) -0.002(2) -0.0103(19) -0.000(2)
C28 0.023(2) 0.035(3) 0.021(2) -0.0040(18) -0.0024(17) -0.0037(18)
C29 0.024(2) 0.028(3) 0.036(3) -0.0068(18) -0.0104(19) -0.0049(19)
C30 0.023(2) 0.027(3) 0.026(3) -0.0063(17) -0.0009(18) -0.0067(18)
C31 0.025(2) 0.026(2) 0.021(2) -0.0089(17) -0.0044(17) -0.0041(17)
C32 0.032(3) 0.034(3) 0.031(3) 0.001(2) -0.007(2) 0.008(2)
C33 0.026(3) 0.039(3) 0.035(3) 0.007(2) -0.005(2) 0.000(2)
C34 0.025(3) 0.040(3) 0.019(2) -0.0006(19) -0.0054(18) -0.0009(18)
C35 0.030(3) 0.035(3) 0.027(3) -0.010(2) -0.0123(19) 0.0089(19)
C36 0.029(3) 0.025(3) 0.039(3) -0.0007(18) -0.011(2) -0.0058(19)
C37 0.030(3) 0.070(4) 0.039(3) 0.003(3) 0.005(3) -0.004(3)
C38 0.026(2) 0.0191(19) 0.024(2) -0.0018(16) -0.0080(17) -0.0033(16)
C39 0.024(2) 0.024(2) 0.031(3) -0.0022(17) -0.0069(18) -0.0089(17)
C40 0.027(3) 0.028(3) 0.035(3) -0.0067(18) -0.0091(19) -0.0048(19)
C41 0.038(3) 0.026(3) 0.033(3) -0.0083(19) -0.014(2) -0.0066(19)
C42 0.039(3) 0.032(3) 0.028(3) -0.006(2) -0.006(2) -0.0108(19)
C43 0.031(3) 0.029(3) 0.029(3) -0.0067(19) -0.0040(19) -0.0085(18)
C44 0.078(4) 0.048(4) 0.046(3) -0.008(3) -0.027(3) -0.023(3)
C45 0.026(3) 0.031(3) 0.026(3) -0.0127(18) 0.0015(18) -0.0076(18)
C46 0.077(4) 0.044(3) 0.034(3) 0.017(3) -0.009(3) -0.004(3)
C47 0.102(6) 0.040(4) 0.048(4) 0.008(4) 0.013(4) -0.024(3)
C48 0.092(5) 0.049(4) 0.026(3) -0.023(4) -0.000(3) -0.016(3)
C49 0.053(4) 0.048(3) 0.027(3) -0.005(3) -0.012(3) 0.000(3)
C50 0.035(3) 0.029(3) 0.036(3) -0.004(2) 0.002(2) -0.010(2)
C51 0.029(3) 0.023(2) 0.027(3) 0.0001(17) -0.0105(18) -0.0043(17)
C52 0.029(3) 0.038(3) 0.035(3) 0.008(2) -0.018(2) -0.011(2)
C53 0.030(3) 0.027(3) 0.031(3) -0.0132(19) -0.0074(19) 0.0012(18)
C54 0.037(3) 0.024(3) 0.032(3) 0.0015(19) -0.017(2) 0.0018(18)
C55 0.026(3) 0.038(3) 0.031(3) -0.0044(19) -0.0110(19) -0.002(2)
C56 0.036(3) 0.029(3) 0.033(3) -0.012(2) -0.014(2) 0.0020(19)
C57 0.070(4) 0.064(4) 0.050(4) -0.032(4) -0.003(3) -0.018(3)
C58 0.306(15) 0.349(18) 0.55(3) 0.016(14) 0.05(2) -0.02(3)
C59 0.389(18) 0.231(14) 0.68(3) -0.172(14) -0.20(2) -0.106(17)
C60 0.42(3) 0.308(16) 0.46(3) 0.037(14) -0.19(2) -0.115(18)
C61 0.455(18) 0.279(15) 0.022(5) 0.139(14) -0.009(9) -0.030(7)
C62 0.229(11) 0.338(13) 0.025(4) 0.196(11) -0.019(6) -0.012(7)
C63 0.210(12) 0.286(14) 0.246(17) 0.025(11) 0.014(13) -0.053(14)
C64 0.169(13) 0.52(3) 0.44(3) -0.072(14) 0.073(15) -0.38(3)

loop_
_atom_type_symbol
_atom_type_description
_atom_type_scat_dispersion_real
_atom_type_scat_dispersion_imag
_atom_type_scat_source
C C 0.0033 0.0016
;
International Tables for Crystallography
(1992, Vol. C, Tables 4.2.6.8 and 6.1.1.4)
;
H H 0.0000 0.0000
;
International Tables for Crystallography
(1992, Vol. C, Table 6.1.1.4)
;
O O 0.0106 0.0060
;
International Tables for Crystallography
(1992, Vol. C, Tables 4.2.6.8 and 6.1.1.4)
;
Si Si 0.0817 0.0704
;
International Tables for Crystallography
(1992, Vol. C, Tables 4.2.6.8 and 6.1.1.4)
;
Cl Cl 0.1484 0.1585
;
International Tables for Crystallography
(1992, Vol. C, Tables 4.2.6.8 and 6.1.1.4)
;

loop_
_geom_angle_atom_site_label_1
_geom_angle_atom_site_label_2
_geom_angle_atom_site_label_3
_geom_angle
_geom_angle_publ_flag
_geom_angle_site_symmetry_1
Si1 Si1 C1 112.02(13) yes 2_566
Si1 Si1 C17 109.22(12) yes 2_566
Si1 Si1 C23 110.14(13) yes 2_566
C1 Si1 C17 107.49(18) yes .
C1 Si1 C23 109.17(17) yes .
C17 Si1 C23 108.72(19) yes .
Si2 Si2 C29 108.40(14) yes 2_555
Si2 Si2 C45 108.86(15) yes 2_555
Si2 Si2 C51 110.07(13) yes 2_555
C29 Si2 C45 110.1(2) yes .
C29 Si2 C51 111.1(2) yes .
C45 Si2 C51 108.3(2) yes .
C6 O1 C9 116.1(4) yes .
C13 O2 C16 117.7(4) yes .
C34 O3 C37 117.2(4) yes .
C41 O4 C44 116.8(4) yes .
Si1 C1 C2 118.6(4) yes .
Si1 C1 C3 118.3(3) yes .
C2 C1 C3 123.0(4) yes .
C1 C2 C10 130.9(5) yes .
C1 C3 C4 120.7(4) yes .
C1 C3 C8 121.9(4) yes .
C4 C3 C8 117.4(5) yes .
C3 C4 C5 121.3(4) yes .
C4 C5 C6 119.5(4) yes .
O1 C6 C5 115.0(4) yes .
O1 C6 C7 124.5(5) yes .
C5 C6 C7 120.5(5) yes .
C6 C7 C8 119.6(4) yes .
C3 C8 C7 121.5(4) yes .
C2 C10 C11 118.2(4) yes .
C2 C10 C15 124.6(4) yes .
C11 C10 C15 117.1(4) yes .
C10 C11 C12 122.7(5) yes .
C11 C12 C13 119.3(4) yes .
O2 C13 C12 124.5(4) yes .
O2 C13 C14 115.8(4) yes .
C12 C13 C14 119.7(4) yes .
C13 C14 C15 120.2(5) yes .
C10 C15 C14 121.1(4) yes .
Si1 C17 C18 121.3(3) yes .
Si1 C17 C22 121.7(3) yes .
C18 C17 C22 117.0(4) yes .
C17 C18 C19 121.4(4) yes .
C18 C19 C20 120.3(4) yes .
C19 C20 C21 119.8(4) yes .
C20 C21 C22 119.9(4) yes .
C17 C22 C21 121.6(4) yes .
Si1 C23 C24 121.8(3) yes .
Si1 C23 C28 121.8(4) yes .
C24 C23 C28 116.4(5) yes .
C23 C24 C25 122.2(4) yes .
C24 C25 C26 119.7(5) yes .
C25 C26 C27 119.5(6) yes .
C26 C27 C28 120.4(4) yes .
C23 C28 C27 121.8(5) yes .
Si2 C29 C30 116.4(3) yes .
Si2 C29 C31 119.1(4) yes .
C30 C29 C31 124.5(5) yes .
C29 C30 C38 132.8(4) yes .
C29 C31 C32 119.3(4) yes .
C29 C31 C36 123.0(4) yes .
C32 C31 C36 117.7(4) yes .
C31 C32 C33 122.1(4) yes .
C32 C33 C34 119.5(4) yes .
O3 C34 C33 124.3(4) yes .
O3 C34 C35 116.2(4) yes .
C33 C34 C35 119.5(4) yes .
C34 C35 C36 120.5(4) yes .
C31 C36 C35 120.5(4) yes .
C30 C38 C39 126.2(4) yes .
C30 C38 C43 116.7(4) yes .
C39 C38 C43 117.1(5) yes .
C38 C39 C40 121.2(4) yes .
C39 C40 C41 120.4(4) yes .
O4 C41 C40 115.8(4) yes .
O4 C41 C42 124.1(5) yes .
C40 C41 C42 120.1(5) yes .
C41 C42 C43 119.3(5) yes .
C38 C43 C42 121.9(4) yes .
Si2 C45 C46 121.9(4) yes .
Si2 C45 C50 122.1(4) yes .
C46 C45 C50 115.9(5) yes .
C45 C46 C47 121.0(5) yes .
C46 C47 C48 121.7(6) yes .
C47 C48 C49 119.2(6) yes .
C48 C49 C50 120.1(5) yes .
C45 C50 C49 122.1(5) yes .
Si2 C51 C52 121.0(4) yes .
Si2 C51 C56 122.2(4) yes .
C52 C51 C56 116.7(4) yes .
C51 C52 C53 121.1(5) yes .
C52 C53 C54 119.4(5) yes .
C53 C54 C55 119.8(4) yes .
C54 C55 C56 120.7(5) yes .
C51 C56 C55 122.2(5) yes .
Cl1 C57 Cl2 112.6(4) yes .
C59 C58 C63 119.4(15) yes .
C59 C58 C64 118.2(16) yes .
C63 C58 C64 122.4(17) yes .
C58 C59 C60 105.3(15) yes .
C59 C60 C61 140.1(18) yes .
C60 C61 C62 110.1(14) yes .
C61 C62 C63 109.1(13) yes .
C58 C63 C62 133.2(14) yes .
C1 C2 H1 114.555 no .
C10 C2 H1 114.559 no .
C3 C4 H2 119.325 no .
C5 C4 H2 119.326 no .
C4 C5 H3 120.233 no .
C6 C5 H3 120.252 no .
C6 C7 H4 120.197 no .
C8 C7 H4 120.178 no .
C3 C8 H5 119.225 no .
C7 C8 H5 119.228 no .
O1 C9 H6 109.471 no .
O1 C9 H7 109.475 no .
O1 C9 H8 109.468 no .
H6 C9 H7 109.474 no .
H6 C9 H8 109.464 no .
H7 C9 H8 109.474 no .
C10 C11 H9 118.666 no .
C12 C11 H9 118.668 no .
C11 C12 H10 120.347 no .
C13 C12 H10 120.367 no .
C13 C14 H11 119.906 no .
C15 C14 H11 119.908 no .
C10 C15 H12 119.447 no .
C14 C15 H12 119.448 no .
O2 C16 H13 109.482 no .
O2 C16 H14 109.469 no .
O2 C16 H15 109.477 no .
H13 C16 H14 109.467 no .
H13 C16 H15 109.472 no .
H14 C16 H15 109.460 no .
C17 C18 H16 119.315 no .
C19 C18 H16 119.312 no .
C18 C19 H17 119.844 no .
C20 C19 H17 119.856 no .
C19 C20 H18 120.108 no .
C21 C20 H18 120.101 no .
C20 C21 H19 120.032 no .
C22 C21 H19 120.032 no .
C17 C22 H20 119.214 no .
C21 C22 H20 119.209 no .
C23 C24 H21 118.920 no .
C25 C24 H21 118.918 no .
C24 C25 H22 120.122 no .
C26 C25 H22 120.131 no .
C25 C26 H23 120.254 no .
C27 C26 H23 120.239 no .
C26 C27 H24 119.804 no .
C28 C27 H24 119.812 no .
C23 C28 H25 119.099 no .
C27 C28 H25 119.084 no .
C29 C30 H26 113.593 no .
C38 C30 H26 113.601 no .
C31 C32 H27 118.965 no .
C33 C32 H27 118.971 no .
C32 C33 H28 120.259 no .
C34 C33 H28 120.266 no .
C34 C35 H29 119.724 no .
C36 C35 H29 119.729 no .
C31 C36 H30 119.756 no .
C35 C36 H30 119.752 no .
O3 C37 H31 109.469 no .
O3 C37 H32 109.467 no .
O3 C37 H33 109.471 no .
H31 C37 H32 109.466 no .
H31 C37 H33 109.472 no .
H32 C37 H33 109.482 no .
C38 C39 H34 119.397 no .
C40 C39 H34 119.390 no .
C39 C40 H35 119.797 no .
C41 C40 H35 119.807 no .
C41 C42 H36 120.342 no .
C43 C42 H36 120.325 no .
C38 C43 H37 119.044 no .
C42 C43 H37 119.056 no .
O4 C44 H38 109.472 no .
O4 C44 H39 109.473 no .
O4 C44 H40 109.476 no .
H38 C44 H39 109.467 no .
H38 C44 H40 109.475 no .
H39 C44 H40 109.464 no .
C45 C46 H41 119.531 no .
C47 C46 H41 119.515 no .
C46 C47 H42 119.134 no .
C48 C47 H42 119.148 no .
C47 C48 H43 120.406 no .
C49 C48 H43 120.404 no .
C48 C49 H44 119.957 no .
C50 C49 H44 119.943 no .
C45 C50 H45 118.953 no .
C49 C50 H45 118.953 no .
C51 C52 H46 119.433 no .
C53 C52 H46 119.423 no .
C52 C53 H47 120.301 no .
C54 C53 H47 120.305 no .
C53 C54 H48 120.100 no .
C55 C54 H48 120.103 no .
C54 C55 H49 119.642 no .
C56 C55 H49 119.640 no .
C51 C56 H50 118.890 no .
C55 C56 H50 118.910 no .
Cl1 C57 H51 109.087 no .
Cl1 C57 H52 109.083 no .
Cl2 C57 H51 109.079 no .
Cl2 C57 H52 109.086 no .
H51 C57 H52 107.836 no .

loop_
_geom_bond_atom_site_label_1
_geom_bond_atom_site_label_2
_geom_bond_distance
_geom_bond_publ_flag
_geom_bond_site_symmetry_2
Cl1 C57 1.758(8) yes .
Cl2 C57 1.698(6) yes .
Si1 Si1 2.3745(15) yes 2_566
Si1 C1 1.904(4) yes .
Si1 C17 1.889(4) yes .
Si1 C23 1.881(5) yes .
Si2 Si2 2.3705(16) yes 2_555
Si2 C29 1.888(5) yes .
Si2 C45 1.875(5) yes .
Si2 C51 1.897(4) yes .
O1 C6 1.377(7) yes .
O1 C9 1.426(7) yes .
O2 C13 1.361(5) yes .
O2 C16 1.437(6) yes .
O3 C34 1.368(5) yes .
O3 C37 1.420(6) yes .
O4 C41 1.373(7) yes .
O4 C44 1.429(7) yes .
C1 C2 1.352(5) yes .
C1 C3 1.485(7) yes .
C2 C10 1.473(5) yes .
C3 C4 1.396(6) yes .
C3 C8 1.408(6) yes .
C4 C5 1.399(7) yes .
C5 C6 1.386(7) yes .
C6 C7 1.383(6) yes .
C7 C8 1.387(8) yes .
C10 C11 1.391(6) yes .
C10 C15 1.402(7) yes .
C11 C12 1.384(5) yes .
C12 C13 1.382(7) yes .
C13 C14 1.396(6) yes .
C14 C15 1.385(5) yes .
C17 C18 1.397(6) yes .
C17 C22 1.405(5) yes .
C18 C19 1.391(6) yes .
C19 C20 1.374(6) yes .
C20 C21 1.386(6) yes .
C21 C22 1.385(6) yes .
C23 C24 1.402(7) yes .
C23 C28 1.412(6) yes .
C24 C25 1.392(8) yes .
C25 C26 1.385(7) yes .
C26 C27 1.393(8) yes .
C27 C28 1.376(8) yes .
C29 C30 1.360(7) yes .
C29 C31 1.488(5) yes .
C30 C38 1.464(7) yes .
C31 C32 1.382(6) yes .
C31 C36 1.400(5) yes .
C32 C33 1.388(6) yes .
C33 C34 1.385(6) yes .
C34 C35 1.383(6) yes .
C35 C36 1.391(6) yes .
C38 C39 1.395(6) yes .
C38 C43 1.405(6) yes .
C39 C40 1.388(8) yes .
C40 C41 1.388(7) yes .
C41 C42 1.374(6) yes .
C42 C43 1.398(8) yes .
C45 C46 1.385(7) yes .
C45 C50 1.390(6) yes .
C46 C47 1.387(9) yes .
C47 C48 1.343(8) yes .
C48 C49 1.357(8) yes .
C49 C50 1.387(8) yes .
C51 C52 1.417(7) yes .
C51 C56 1.385(7) yes .
C52 C53 1.391(6) yes .
C53 C54 1.383(7) yes .
C54 C55 1.376(7) yes .
C55 C56 1.361(6) yes .
C58 C59 1.43(3) yes .
C58 C63 1.41(3) yes .
C58 C64 1.44(3) yes .
C59 C60 1.48(3) yes .
C60 C61 1.35(3) yes .
C61 C62 1.58(2) yes .
C62 C63 1.385(19) yes .
C2 H1 0.950 no .
C4 H2 0.950 no .
C5 H3 0.950 no .
C7 H4 0.950 no .
C8 H5 0.950 no .
C9 H6 0.980 no .
C9 H7 0.980 no .
C9 H8 0.980 no .
C11 H9 0.950 no .
C12 H10 0.950 no .
C14 H11 0.950 no .
C15 H12 0.950 no .
C16 H13 0.980 no .
C16 H14 0.980 no .
C16 H15 0.980 no .
C18 H16 0.950 no .
C19 H17 0.950 no .
C20 H18 0.950 no .
C21 H19 0.950 no .
C22 H20 0.950 no .
C24 H21 0.950 no .
C25 H22 0.950 no .
C26 H23 0.950 no .
C27 H24 0.950 no .
C28 H25 0.950 no .
C30 H26 0.950 no .
C32 H27 0.950 no .
C33 H28 0.950 no .
C35 H29 0.950 no .
C36 H30 0.950 no .
C37 H31 0.980 no .
C37 H32 0.980 no .
C37 H33 0.980 no .
C39 H34 0.950 no .
C40 H35 0.950 no .
C42 H36 0.950 no .
C43 H37 0.950 no .
C44 H38 0.980 no .
C44 H39 0.980 no .
C44 H40 0.980 no .
C46 H41 0.950 no .
C47 H42 0.950 no .
C48 H43 0.950 no .
C49 H44 0.950 no .
C50 H45 0.950 no .
C52 H46 0.950 no .
C53 H47 0.950 no .
C54 H48 0.950 no .
C55 H49 0.950 no .
C56 H50 0.950 no .
C57 H51 0.990 no .
C57 H52 0.990 no .
